data_1542442
loop_
_publ_author_name
'Tang, E.'
'Zhao, Yinjiao'
'Li, Wen'
'Wang, Weilin'
'Zhang, Meng'
'Dai, Xin'

_publ_section_title
;
 Catalytic Selenium-Promoted Intermolecular Friedel-Crafts Alkylation with
 Simple Alkenes.
;
_journal_issue 5
_journal_name_full 'Organic letters'
_journal_page_first 912
_journal_paper_doi 10.1021/acs.orglett.5b03579
_journal_volume 18
_journal_year 2016
_chemical_formula_sum 'C18 H20 O'
_chemical_formula_weight 252.34
_chemical_name_systematic
; 
 ? 
;
_space_group_IT_number 2
_symmetry_cell_setting triclinic
_symmetry_space_group_name_Hall '-P 1'
_symmetry_space_group_name_H-M 'P -1'
_atom_sites_solution_hydrogens geom
_atom_sites_solution_primary direct
_atom_sites_solution_secondary difmap
_audit_creation_method SHELXL-97
_cell_angle_alpha 69.766(2)
_cell_angle_beta 77.720(2)
_cell_angle_gamma 85.037(2)
_cell_formula_units_Z 2
_cell_length_a 7.3183(11)
_cell_length_b 10.0305(15)
_cell_length_c 10.9470(17)
_cell_measurement_reflns_used 1170
_cell_measurement_temperature 298(2)
_cell_measurement_theta_max 25.15
_cell_measurement_theta_min 2.02
_cell_volume 736.66(19)
_computing_cell_refinement 'Bruker SMART'
_computing_data_collection 'Bruker SMART'
_computing_data_reduction 'Bruker SAINT'
_computing_molecular_graphics 'Bruker SHELXTL'
_computing_publication_material 'Bruker SHELXTL'
_computing_structure_refinement 'SHELXL-97 (Sheldrick, 1997)'
_computing_structure_solution 'SHELXS-97 (Sheldrick, 1990)'
_diffrn_ambient_temperature 298(2)
_diffrn_measured_fraction_theta_full 0.994
_diffrn_measured_fraction_theta_max 0.994
_diffrn_measurement_device_type 'CCD area detector'
_diffrn_measurement_method 'phi and omega scans'
_diffrn_radiation_monochromator graphite
_diffrn_radiation_source 'fine-focus sealed tube'
_diffrn_radiation_type MoK\a
_diffrn_radiation_wavelength 0.71073
_diffrn_reflns_av_R_equivalents 0.0319
_diffrn_reflns_av_sigmaI/netI 0.0441
_diffrn_reflns_limit_h_max 8
_diffrn_reflns_limit_h_min -8
_diffrn_reflns_limit_k_max 11
_diffrn_reflns_limit_k_min -11
_diffrn_reflns_limit_l_max 13
_diffrn_reflns_limit_l_min -13
_diffrn_reflns_number 5864
_diffrn_reflns_theta_full 25.15
_diffrn_reflns_theta_max 25.15
_diffrn_reflns_theta_min 2.02
_exptl_absorpt_coefficient_mu 0.068
_exptl_absorpt_correction_T_max 0.9851
_exptl_absorpt_correction_T_min 0.9784
_exptl_crystal_colour colourless
_exptl_crystal_density_diffrn 1.138
_exptl_crystal_density_method 'not measured'
_exptl_crystal_description block
_exptl_crystal_F_000 272
_exptl_crystal_size_max 0.32
_exptl_crystal_size_mid 0.26
_exptl_crystal_size_min 0.22
_refine_diff_density_max 0.165
_refine_diff_density_min -0.169
_refine_diff_density_rms 0.036
_refine_ls_extinction_method none
_refine_ls_goodness_of_fit_ref 1.040
_refine_ls_hydrogen_treatment mixed
_refine_ls_matrix_type full
_refine_ls_number_parameters 176
_refine_ls_number_reflns 2615
_refine_ls_number_restraints 0
_refine_ls_restrained_S_all 1.040
_refine_ls_R_factor_all 0.0972
_refine_ls_R_factor_gt 0.0551
_refine_ls_shift/su_max 0.000
_refine_ls_shift/su_mean 0.000
_refine_ls_structure_factor_coef Fsqd
_refine_ls_weighting_details 'calc w=1/[\s^2^(Fo^2^)+(0.0855P)^2^+0.0385P] where P=(Fo^2^+2Fc^2^)/3'
_refine_ls_weighting_scheme calc
_refine_ls_wR_factor_gt 0.1468
_refine_ls_wR_factor_ref 0.1770
_reflns_number_gt 1511
_reflns_number_total 2615
_reflns_threshold_expression >2sigma(I)
_cod_data_source_file ol5b03579_si_003.cif
_cod_data_source_block 1
_cod_depositor_comments
;
The following automatic conversions were performed:

'_symmetry_cell_setting' value 'Triclinic' changed to 'triclinic'
according to
/usr/data/users/saulius/crontab/automatic-downloads/rss-feeds/ACS/lib/dictionaries/cif_core.dic
dictionary named 'cif_core.dic' version 2.4.2 from 2011-04-26.

Automatic conversion script
Id: cif_fix_values 4268 2015-11-12 08:31:59Z antanas 

 Adding full bibliography for 1542441--1542442.cif.
;
_cod_original_sg_symbol_H-M P-1
_cod_database_code 1542442

loop_
_symmetry_equiv_pos_as_xyz
'x, y, z'
'-x, -y, -z'

loop_
_atom_site_label
_atom_site_type_symbol
_atom_site_fract_x
_atom_site_fract_y
_atom_site_fract_z
_atom_site_U_iso_or_equiv
_atom_site_adp_type
_atom_site_occupancy
_atom_site_symmetry_multiplicity
_atom_site_calc_flag
_atom_site_refinement_flags
C1 C 0.6071(3) 0.3031(2) 0.5397(2) 0.0704(7) Uani 1 1 d .
H1 H 0.6343 0.3955 0.4831 0.084 Uiso 1 1 calc R
C2 C 0.4784(3) 0.2824(3) 0.6559(2) 0.0809(8) Uani 1 1 d .
H2 H 0.4208 0.3603 0.6765 0.097 Uiso 1 1 calc R
C3 C 0.4349(4) 0.1494(3) 0.7407(3) 0.0870(8) Uani 1 1 d .
H3 H 0.3450 0.1352 0.8180 0.104 Uiso 1 1 calc R
C4 C 0.5253(5) 0.0363(3) 0.7107(3) 0.1108(11) Uani 1 1 d .
H4 H 0.4997 -0.0554 0.7695 0.133 Uiso 1 1 calc R
C5 C 0.6539(4) 0.0568(3) 0.5941(3) 0.0937(9) Uani 1 1 d .
H5 H 0.7131 -0.0218 0.5755 0.112 Uiso 1 1 calc R
C6 C 0.6974(3) 0.1915(2) 0.5040(2) 0.0571(6) Uani 1 1 d .
C7 C 0.8314(3) 0.2155(2) 0.3764(2) 0.0619(6) Uani 1 1 d .
C8 C 0.8998(4) 0.1107(3) 0.3321(3) 0.1027(10) Uani 1 1 d .
H8A H 0.8641 0.0177 0.3815 0.123 Uiso 1 1 calc R
H8B H 0.9837 0.1301 0.2515 0.123 Uiso 1 1 calc R
C9 C 0.8872(3) 0.3658(2) 0.2943(2) 0.0552(6) Uani 1 1 d .
C10 C 0.7953(3) 0.4445(2) 0.1902(2) 0.0573(6) Uani 1 1 d .
C11 C 0.8467(3) 0.5847(2) 0.11343(19) 0.0556(6) Uani 1 1 d .
C12 C 0.9884(3) 0.6449(2) 0.1434(2) 0.0585(6) Uani 1 1 d .
C13 C 1.0800(3) 0.5682(2) 0.2449(2) 0.0606(6) Uani 1 1 d .
H13 H 1.1755 0.6101 0.2625 0.073 Uiso 1 1 calc R
C14 C 1.0302(3) 0.4285(2) 0.3210(2) 0.0587(6) Uani 1 1 d .
C15 C 0.6380(3) 0.3794(3) 0.1617(3) 0.0804(7) Uani 1 1 d .
H15A H 0.6085 0.2886 0.2290 0.121 Uiso 1 1 calc R
H15B H 0.6756 0.3675 0.0765 0.121 Uiso 1 1 calc R
H15C H 0.5298 0.4408 0.1614 0.121 Uiso 1 1 calc R
C16 C 0.7506(3) 0.6701(3) 0.0011(2) 0.0766(7) Uani 1 1 d .
H16A H 0.8085 0.7612 -0.0428 0.115 Uiso 1 1 calc R
H16B H 0.6209 0.6831 0.0358 0.115 Uiso 1 1 calc R
H16C H 0.7612 0.6205 -0.0610 0.115 Uiso 1 1 calc R
C17 C 1.1336(3) 0.3477(3) 0.4313(3) 0.0804(7) Uani 1 1 d .
H17A H 1.2271 0.2868 0.4011 0.121 Uiso 1 1 calc R
H17B H 1.0467 0.2912 0.5068 0.121 Uiso 1 1 calc R
H17C H 1.1924 0.4137 0.4562 0.121 Uiso 1 1 calc R
C18 C 1.1586(4) 0.8552(3) 0.1013(3) 0.1010(9) Uani 1 1 d .
H18A H 1.1169 0.8516 0.1917 0.152 Uiso 1 1 calc R
H18B H 1.1678 0.9525 0.0438 0.152 Uiso 1 1 calc R
H18C H 1.2790 0.8094 0.0921 0.152 Uiso 1 1 calc R
O1 O 1.0296(2) 0.78468(16) 0.06660(15) 0.0768(5) Uani 1 1 d .

loop_
_atom_site_aniso_label
_atom_site_aniso_U_11
_atom_site_aniso_U_22
_atom_site_aniso_U_33
_atom_site_aniso_U_23
_atom_site_aniso_U_13
_atom_site_aniso_U_12
C1 0.0825(16) 0.0523(14) 0.0651(15) -0.0121(12) -0.0067(13) 0.0072(12)
C2 0.0873(18) 0.0740(18) 0.0695(16) -0.0214(14) 0.0002(14) 0.0118(14)
C3 0.0866(18) 0.089(2) 0.0774(18) -0.0256(17) 0.0058(14) -0.0237(16)
C4 0.149(3) 0.0649(19) 0.097(2) -0.0159(17) 0.017(2) -0.0374(19)
C5 0.117(2) 0.0526(16) 0.100(2) -0.0258(15) 0.0073(18) -0.0126(15)
C6 0.0606(12) 0.0471(13) 0.0643(14) -0.0172(11) -0.0161(11) -0.0027(10)
C7 0.0676(14) 0.0488(13) 0.0686(15) -0.0220(11) -0.0101(12) 0.0048(11)
C8 0.128(2) 0.0617(17) 0.104(2) -0.0325(16) 0.0179(18) -0.0026(16)
C9 0.0602(13) 0.0484(12) 0.0564(13) -0.0201(10) -0.0067(10) 0.0014(10)
C10 0.0567(12) 0.0617(14) 0.0574(13) -0.0277(11) -0.0057(10) -0.0014(11)
C11 0.0581(12) 0.0571(14) 0.0509(12) -0.0203(11) -0.0075(10) 0.0030(10)
C12 0.0632(13) 0.0514(13) 0.0556(13) -0.0157(11) -0.0041(11) -0.0014(11)
C13 0.0595(13) 0.0600(14) 0.0654(14) -0.0236(12) -0.0124(11) -0.0059(11)
C14 0.0615(13) 0.0569(14) 0.0570(13) -0.0203(11) -0.0103(11) 0.0036(11)
C15 0.0819(16) 0.0814(18) 0.0874(18) -0.0345(15) -0.0221(14) -0.0118(14)
C16 0.0848(16) 0.0803(17) 0.0641(15) -0.0210(13) -0.0216(13) 0.0065(13)
C17 0.0824(16) 0.0753(17) 0.0848(17) -0.0204(14) -0.0339(14) 0.0076(13)
C18 0.104(2) 0.0657(18) 0.125(2) -0.0130(17) -0.0263(19) -0.0272(16)
O1 0.0855(11) 0.0576(10) 0.0787(11) -0.0100(9) -0.0157(9) -0.0114(8)

loop_
_atom_type_symbol
_atom_type_description
_atom_type_scat_dispersion_real
_atom_type_scat_dispersion_imag
_atom_type_scat_source
C C 0.0033 0.0016 'International Tables Vol C Tables 4.2.6.8 and 6.1.1.4'
H H 0.0000 0.0000 'International Tables Vol C Tables 4.2.6.8 and 6.1.1.4'
O O 0.0106 0.0060 'International Tables Vol C Tables 4.2.6.8 and 6.1.1.4'

loop_
_geom_angle_atom_site_label_1
_geom_angle_atom_site_label_2
_geom_angle_atom_site_label_3
_geom_angle
C2 C1 C6 122.3(2)
C2 C1 H1 118.8
C6 C1 H1 118.8
C3 C2 C1 120.6(3)
C3 C2 H2 119.7
C1 C2 H2 119.7
C2 C3 C4 118.8(3)
C2 C3 H3 120.6
C4 C3 H3 120.6
C3 C4 C5 120.7(3)
C3 C4 H4 119.7
C5 C4 H4 119.7
C4 C5 C6 121.7(3)
C4 C5 H5 119.2
C6 C5 H5 119.2
C1 C6 C5 115.9(2)
C1 C6 C7 121.6(2)
C5 C6 C7 122.5(2)
C8 C7 C6 122.6(2)
C8 C7 C9 119.5(2)
C6 C7 C9 117.93(18)
C7 C8 H8A 120.0
C7 C8 H8B 120.0
H8A C8 H8B 120.0
C14 C9 C10 119.5(2)
C14 C9 C7 120.19(19)
C10 C9 C7 120.31(19)
C11 C10 C9 120.58(19)
C11 C10 C15 119.18(19)
C9 C10 C15 120.2(2)
C12 C11 C10 118.60(19)
C12 C11 C16 120.1(2)
C10 C11 C16 121.3(2)
C13 C12 O1 122.8(2)
C13 C12 C11 121.2(2)
O1 C12 C11 116.03(19)
C12 C13 C14 120.4(2)
C12 C13 H13 119.8
C14 C13 H13 119.8
C13 C14 C9 119.7(2)
C13 C14 C17 119.0(2)
C9 C14 C17 121.3(2)
C10 C15 H15A 109.5
C10 C15 H15B 109.5
H15A C15 H15B 109.5
C10 C15 H15C 109.5
H15A C15 H15C 109.5
H15B C15 H15C 109.5
C11 C16 H16A 109.5
C11 C16 H16B 109.5
H16A C16 H16B 109.5
C11 C16 H16C 109.5
H16A C16 H16C 109.5
H16B C16 H16C 109.5
C14 C17 H17A 109.5
C14 C17 H17B 109.5
H17A C17 H17B 109.5
C14 C17 H17C 109.5
H17A C17 H17C 109.5
H17B C17 H17C 109.5
O1 C18 H18A 109.5
O1 C18 H18B 109.5
H18A C18 H18B 109.5
O1 C18 H18C 109.5
H18A C18 H18C 109.5
H18B C18 H18C 109.5
C12 O1 C18 118.27(18)

loop_
_geom_bond_atom_site_label_1
_geom_bond_atom_site_label_2
_geom_bond_distance
C1 C2 1.375(3)
C1 C6 1.381(3)
C1 H1 0.9300
C2 C3 1.354(3)
C2 H2 0.9300
C3 C4 1.367(4)
C3 H3 0.9300
C4 C5 1.378(4)
C4 H4 0.9300
C5 C6 1.385(3)
C5 H5 0.9300
C6 C7 1.481(3)
C7 C8 1.323(3)
C7 C9 1.504(3)
C8 H8A 0.9300
C8 H8B 0.9300
C9 C14 1.395(3)
C9 C10 1.410(3)
C10 C11 1.401(3)
C10 C15 1.508(3)
C11 C12 1.392(3)
C11 C16 1.508(3)
C12 C13 1.384(3)
C12 O1 1.383(2)
C13 C14 1.393(3)
C13 H13 0.9300
C14 C17 1.514(3)
C15 H15A 0.9600
C15 H15B 0.9600
C15 H15C 0.9600
C16 H16A 0.9600
C16 H16B 0.9600
C16 H16C 0.9600
C17 H17A 0.9600
C17 H17B 0.9600
C17 H17C 0.9600
C18 O1 1.411(3)
C18 H18A 0.9600
C18 H18B 0.9600
C18 H18C 0.9600

loop_
_geom_torsion_atom_site_label_1
_geom_torsion_atom_site_label_2
_geom_torsion_atom_site_label_3
_geom_torsion_atom_site_label_4
_geom_torsion
C6 C1 C2 C3 -0.1(4)
C1 C2 C3 C4 2.0(4)
C2 C3 C4 C5 -2.2(5)
C3 C4 C5 C6 0.4(5)
C2 C1 C6 C5 -1.5(3)
C2 C1 C6 C7 178.1(2)
C4 C5 C6 C1 1.4(4)
C4 C5 C6 C7 -178.3(2)
C1 C6 C7 C8 -170.6(2)
C5 C6 C7 C8 9.0(4)
C1 C6 C7 C9 8.2(3)
C5 C6 C7 C9 -172.2(2)
C8 C7 C9 C14 -97.4(3)
C6 C7 C9 C14 83.8(2)
C8 C7 C9 C10 82.8(3)
C6 C7 C9 C10 -96.0(2)
C14 C9 C10 C11 0.2(3)
C7 C9 C10 C11 179.95(18)
C14 C9 C10 C15 -178.82(19)
C7 C9 C10 C15 1.0(3)
C9 C10 C11 C12 -0.9(3)
C15 C10 C11 C12 178.13(19)
C9 C10 C11 C16 179.62(18)
C15 C10 C11 C16 -1.4(3)
C10 C11 C12 C13 1.2(3)
C16 C11 C12 C13 -179.27(19)
C10 C11 C12 O1 -178.31(17)
C16 C11 C12 O1 1.2(3)
O1 C12 C13 C14 178.64(18)
C11 C12 C13 C14 -0.8(3)
C12 C13 C14 C9 0.1(3)
C12 C13 C14 C17 179.97(19)
C10 C9 C14 C13 0.2(3)
C7 C9 C14 C13 -179.57(19)
C10 C9 C14 C17 -179.63(19)
C7 C9 C14 C17 0.6(3)
C13 C12 O1 C18 -5.8(3)
C11 C12 O1 C18 173.7(2)
